data_4131060
loop_
_publ_author_name
'Eymann, L\'eonard Y M'
'Tskhovrebov, Alexander G.'
'Sienkiewicz, Andrzej'
'Bila, Jos\'e L'
'\<Zivkovi\'c, Ivica'
'R\/onnow, Henrik M'
'Wodrich, Matthew D.'
'Vannay, Laurent'
'Corminboeuf, Cl\'emence'
'Pattison, Philip'
'Solari, Euro'
'Scopelliti, Rosario'
'Severin, Kay'

_publ_section_title
;
 Neutral Aminyl Radicals Derived from Azoimidazolium Dyes.
;
_journal_issue 46
_journal_name_full 'Journal of the American Chemical Society'
_journal_page_first 15126
_journal_page_last 15129
_journal_paper_doi 10.1021/jacs.6b09124
_journal_volume 138
_journal_year 2016
_chemical_formula_moiety 'C27 H29 N4, B F4'
_chemical_formula_sum 'C27 H29 B F4 N4'
_chemical_formula_weight 496.35
_space_group_IT_number 15
_space_group_name_Hall '-C 2yc'
_space_group_name_H-M_alt 'C 1 2/c 1'
_symmetry_cell_setting monoclinic
_symmetry_space_group_name_Hall '-C 2yc'
_symmetry_space_group_name_H-M 'C 1 2/c 1'
_atom_sites_solution_hydrogens geom
_atom_sites_solution_primary direct
_atom_sites_solution_secondary difmap
_audit_creation_method SHELXL-97
_audit_update_record
;
2015-02-12 # Formatted by publCIF

;
_cell_angle_alpha 90.00
_cell_angle_beta 90.462(2)
_cell_angle_gamma 90.00
_cell_formula_units_Z 8
_cell_length_a 14.7646(4)
_cell_length_b 14.5195(3)
_cell_length_c 25.3268(4)
_cell_measurement_reflns_used 3184
_cell_measurement_temperature 100(2)
_cell_measurement_theta_max 28.6070
_cell_measurement_theta_min 1.6250
_cell_volume 5429.2(2)
_computing_cell_refinement
; 
CrysAlisPro, Agilent Technologies, 
Version 1.171.36.24 (release 03-12-2012 CrysAlis171 .NET) 
(compiled Dec  3 2012,18:21:49) 
;
_computing_data_collection
; 
CrysAlisPro, Agilent Technologies, 
Version 1.171.36.24 (release 03-12-2012 CrysAlis171 .NET) 
(compiled Dec  3 2012,18:21:49) 
;
_computing_data_reduction
; 
CrysAlisPro, Agilent Technologies, 
Version 1.171.36.24 (release 03-12-2012 CrysAlis171 .NET) 
(compiled Dec  3 2012,18:21:49) 
;
_computing_molecular_graphics 'Bruker SHELXTL'
_computing_publication_material 'Bruker SHELXTL'
_computing_structure_refinement 'SHELXL-97 (Sheldrick, 1997)'
_computing_structure_solution 'SHELXS-97 (Sheldrick, 1990)'
_diffrn_ambient_temperature 100(2)
_diffrn_measured_fraction_theta_full 0.964
_diffrn_measured_fraction_theta_max 0.818
_diffrn_measurement_device_type 'Pilatus 2M'
_diffrn_measurement_method 'phi and omega scans'
_diffrn_radiation_monochromator synchrotron
_diffrn_radiation_source synchrotron
_diffrn_radiation_type synchrotron
_diffrn_radiation_wavelength 0.71500
_diffrn_reflns_av_R_equivalents 0.0514
_diffrn_reflns_av_sigmaI/netI 0.0317
_diffrn_reflns_limit_h_max 15
_diffrn_reflns_limit_h_min -16
_diffrn_reflns_limit_k_max 20
_diffrn_reflns_limit_k_min -20
_diffrn_reflns_limit_l_max 36
_diffrn_reflns_limit_l_min -36
_diffrn_reflns_number 41457
_diffrn_reflns_theta_full 25.00
_diffrn_reflns_theta_max 31.19
_diffrn_reflns_theta_min 1.62
_exptl_absorpt_coefficient_mu 0.091
_exptl_absorpt_correction_T_max 1.00000
_exptl_absorpt_correction_T_min 0.86746
_exptl_absorpt_correction_type multi-scan
_exptl_absorpt_process_details
; 
CrysAlisPro, Agilent Technologies, 
Version 1.171.36.24 (release 03-12-2012 CrysAlis171 .NET) 
(compiled Dec  3 2012,18:21:49) 
Empirical absorption correction using spherical harmonics, 
 implemented in SCALE3 ABSPACK scaling algorithm. 
;
_exptl_crystal_colour red
_exptl_crystal_density_diffrn 1.214
_exptl_crystal_density_method 'not measured'
_exptl_crystal_description prism
_exptl_crystal_F_000 2080
_exptl_crystal_size_max 0.25
_exptl_crystal_size_mid 0.20
_exptl_crystal_size_min 0.15
_refine_diff_density_max 0.358
_refine_diff_density_min -0.211
_refine_diff_density_rms 0.057
_refine_ls_extinction_coef 0.00071(18)
_refine_ls_extinction_expression Fc^*^=kFc[1+0.001xFc^2^\l^3^/sin(2\q)]^-1/4^
_refine_ls_extinction_method SHELXL
_refine_ls_goodness_of_fit_ref 1.149
_refine_ls_hydrogen_treatment constr
_refine_ls_matrix_type full
_refine_ls_number_parameters 332
_refine_ls_number_reflns 7059
_refine_ls_number_restraints 0
_refine_ls_restrained_S_all 1.149
_refine_ls_R_factor_all 0.0605
_refine_ls_R_factor_gt 0.0594
_refine_ls_shift/su_max 0.000
_refine_ls_shift/su_mean 0.000
_refine_ls_structure_factor_coef Fsqd
_refine_ls_weighting_details 'calc w=1/[\s^2^(Fo^2^)+(0.0391P)^2^+6.8163P] where P=(Fo^2^+2Fc^2^)/3'
_refine_ls_weighting_scheme calc
_refine_ls_wR_factor_gt 0.1493
_refine_ls_wR_factor_ref 0.1499
_reflns_number_gt 6811
_reflns_number_total 7059
_reflns_threshold_expression >2sigma(I)
_cod_data_source_file ja6b09124_si_001.cif
_cod_data_source_block al601
_cod_original_sg_symbol_H-M 'C 2/c'
_cod_database_code 4131060
_publcif_datablock.id {c5fe868e-36be-48dc-96ed-08561ef28f03}

_publcif_info_exptl_table_max_cols 4
_publcif_info_exptl_table_use_headnotes n

loop_
_symmetry_equiv_pos_as_xyz
'x, y, z'
'-x, y, -z+1/2'
'x+1/2, y+1/2, z'
'-x+1/2, y+1/2, -z+1/2'
'-x, -y, -z'
'x, -y, z-1/2'
'-x+1/2, -y+1/2, -z'
'x+1/2, -y+1/2, z-1/2'

loop_
_atom_site_label
_atom_site_type_symbol
_atom_site_fract_x
_atom_site_fract_y
_atom_site_fract_z
_atom_site_U_iso_or_equiv
_atom_site_adp_type
_atom_site_occupancy
_atom_site_symmetry_multiplicity
_atom_site_calc_flag
_atom_site_refinement_flags
N1 N 0.12841(10) 0.10617(10) 0.35905(5) 0.0354(3) Uani 1 1 d .
N2 N 0.14398(10) 0.02523(10) 0.37782(5) 0.0335(3) Uani 1 1 d .
N3 N 0.31169(10) 0.06137(10) 0.38543(5) 0.0336(3) Uani 1 1 d .
N4 N 0.25323(10) -0.04844(10) 0.43548(5) 0.0348(3) Uani 1 1 d .
C1 C 0.23325(12) 0.01633(11) 0.39778(6) 0.0323(3) Uani 1 1 d .
C2 C 0.38222(13) 0.02374(13) 0.41612(7) 0.0392(4) Uani 1 1 d .
H2 H 0.4441 0.0416 0.4153 0.047 Uiso 1 1 calc R
C3 C 0.34540(13) -0.04363(14) 0.44757(7) 0.0404(4) Uani 1 1 d .
H3 H 0.3769 -0.0801 0.4728 0.049 Uiso 1 1 calc R
C4 C 0.32608(11) 0.13282(11) 0.34453(6) 0.0328(3) Uani 1 1 d .
C5 C 0.31182(12) 0.22659(12) 0.35786(7) 0.0366(4) Uani 1 1 d .
C6 C 0.33005(13) 0.29327(12) 0.31844(7) 0.0395(4) Uani 1 1 d .
H6 H 0.3202 0.3566 0.3260 0.047 Uiso 1 1 calc R
C7 C 0.36270(12) 0.26766(12) 0.26802(7) 0.0363(4) Uani 1 1 d .
C8 C 0.37650(12) 0.17323(12) 0.25666(6) 0.0356(4) Uani 1 1 d .
H8 H 0.3984 0.1560 0.2229 0.043 Uiso 1 1 calc R
C9 C 0.35844(11) 0.10360(11) 0.29454(6) 0.0327(3) Uani 1 1 d .
C10 C 0.27742(15) 0.25590(14) 0.41229(8) 0.0486(5) Uani 1 1 d .
H10A H 0.3276 0.2542 0.4379 0.073 Uiso 1 1 calc R
H10B H 0.2296 0.2136 0.4236 0.073 Uiso 1 1 calc R
H10C H 0.2531 0.3186 0.4102 0.073 Uiso 1 1 calc R
C11 C 0.38149(15) 0.34128(13) 0.22587(8) 0.0464(4) Uani 1 1 d .
H11A H 0.4192 0.3148 0.1980 0.070 Uiso 1 1 calc R
H11B H 0.4132 0.3934 0.2422 0.070 Uiso 1 1 calc R
H11C H 0.3240 0.3625 0.2105 0.070 Uiso 1 1 calc R
C12 C 0.37431(14) 0.00166(12) 0.28187(7) 0.0404(4) Uani 1 1 d .
H12A H 0.4273 -0.0205 0.3016 0.061 Uiso 1 1 calc R
H12B H 0.3848 -0.0055 0.2439 0.061 Uiso 1 1 calc R
H12C H 0.3209 -0.0342 0.2920 0.061 Uiso 1 1 calc R
C13 C 0.18500(12) -0.10906(12) 0.46021(6) 0.0340(3) Uani 1 1 d .
C14 C 0.17498(12) -0.19994(12) 0.44087(6) 0.0346(3) Uani 1 1 d .
C15 C 0.10499(12) -0.25410(12) 0.46294(6) 0.0363(4) Uani 1 1 d .
H15 H 0.0952 -0.3147 0.4500 0.044 Uiso 1 1 calc R
C16 C 0.04911(12) -0.22026(12) 0.50386(6) 0.0371(4) Uani 1 1 d .
C17 C 0.06438(13) -0.12965(13) 0.52289(7) 0.0389(4) Uani 1 1 d .
H17 H 0.0280 -0.1071 0.5508 0.047 Uiso 1 1 calc R
C18 C 0.13186(12) -0.07177(12) 0.50166(6) 0.0360(4) Uani 1 1 d .
C19 C 0.23755(14) -0.24029(13) 0.39870(7) 0.0420(4) Uani 1 1 d .
H19A H 0.2525 -0.1924 0.3729 0.063 Uiso 1 1 calc R
H19B H 0.2068 -0.2914 0.3807 0.063 Uiso 1 1 calc R
H19C H 0.2933 -0.2628 0.4155 0.063 Uiso 1 1 calc R
C20 C -0.02583(14) -0.28049(15) 0.52748(8) 0.0463(4) Uani 1 1 d .
H20A H -0.0372 -0.3334 0.5043 0.069 Uiso 1 1 calc R
H20B H -0.0814 -0.2442 0.5308 0.069 Uiso 1 1 calc R
H20C H -0.0067 -0.3024 0.5624 0.069 Uiso 1 1 calc R
C21 C 0.14837(14) 0.02526(13) 0.52317(8) 0.0442(4) Uani 1 1 d .
H21A H 0.1050 0.0382 0.5513 0.066 Uiso 1 1 calc R
H21B H 0.1404 0.0702 0.4946 0.066 Uiso 1 1 calc R
H21C H 0.2102 0.0295 0.5373 0.066 Uiso 1 1 calc R
C22 C 0.03902(12) 0.11992(11) 0.33819(6) 0.0334(3) Uani 1 1 d .
C23 C -0.02686(13) 0.04941(12) 0.33117(7) 0.0375(4) Uani 1 1 d .
H23 H -0.0130 -0.0127 0.3398 0.045 Uiso 1 1 calc R
C24 C -0.11276(13) 0.07338(14) 0.31127(7) 0.0422(4) Uani 1 1 d .
H24 H -0.1574 0.0270 0.3062 0.051 Uiso 1 1 calc R
C25 C -0.13326(14) 0.16584(15) 0.29873(8) 0.0455(4) Uani 1 1 d .
H25 H -0.1915 0.1811 0.2852 0.055 Uiso 1 1 calc R
C26 C -0.06835(15) 0.23529(15) 0.30607(9) 0.0501(5) Uani 1 1 d .
H26 H -0.0829 0.2974 0.2979 0.060 Uiso 1 1 calc R
C27 C 0.01858(14) 0.21273(13) 0.32562(8) 0.0431(4) Uani 1 1 d .
H27 H 0.0630 0.2594 0.3303 0.052 Uiso 1 1 calc R
B1 B 0.11736(15) 0.49472(15) 0.38033(8) 0.0390(4) Uani 1 1 d .
F1 F 0.11051(9) 0.49145(9) 0.43614(4) 0.0563(3) Uani 1 1 d .
F2 F 0.07532(9) 0.57756(8) 0.36298(5) 0.0527(3) Uani 1 1 d .
F3 F 0.20771(10) 0.49428(12) 0.36477(6) 0.0724(4) Uani 1 1 d .
F4 F 0.06991(10) 0.42014(9) 0.35827(5) 0.0632(4) Uani 1 1 d .

loop_
_atom_site_aniso_label
_atom_site_aniso_U_11
_atom_site_aniso_U_22
_atom_site_aniso_U_33
_atom_site_aniso_U_23
_atom_site_aniso_U_13
_atom_site_aniso_U_12
N1 0.0342(9) 0.0375(7) 0.0347(6) 0.0008(5) 0.0036(5) 0.0005(6)
N2 0.0323(8) 0.0360(7) 0.0323(6) -0.0004(5) 0.0016(5) -0.0009(6)
N3 0.0308(8) 0.0383(7) 0.0318(6) 0.0004(5) 0.0027(5) -0.0012(6)
N4 0.0317(8) 0.0395(7) 0.0333(6) 0.0024(5) 0.0019(5) 0.0003(6)
C1 0.0322(10) 0.0343(8) 0.0305(7) -0.0006(6) 0.0027(6) -0.0006(6)
C2 0.0293(10) 0.0502(10) 0.0381(8) 0.0016(7) -0.0002(6) 0.0001(7)
C3 0.0325(10) 0.0516(10) 0.0372(8) 0.0044(7) -0.0010(7) 0.0022(8)
C4 0.0288(9) 0.0360(8) 0.0335(7) 0.0010(6) 0.0028(6) -0.0033(6)
C5 0.0342(10) 0.0380(8) 0.0375(8) -0.0042(6) 0.0032(6) -0.0030(7)
C6 0.0407(11) 0.0330(8) 0.0448(9) -0.0022(7) 0.0017(7) -0.0044(7)
C7 0.0308(10) 0.0383(8) 0.0399(8) 0.0028(6) 0.0000(6) -0.0054(7)
C8 0.0302(10) 0.0430(9) 0.0336(7) 0.0009(6) 0.0020(6) -0.0029(7)
C9 0.0279(9) 0.0362(8) 0.0342(7) -0.0011(6) 0.0011(6) -0.0012(6)
C10 0.0576(13) 0.0453(10) 0.0430(9) -0.0097(8) 0.0094(8) -0.0002(9)
C11 0.0515(12) 0.0410(9) 0.0467(10) 0.0076(7) 0.0011(8) -0.0070(8)
C12 0.0446(11) 0.0391(9) 0.0377(8) -0.0018(7) 0.0038(7) 0.0021(7)
C13 0.0324(10) 0.0384(8) 0.0311(7) 0.0044(6) 0.0010(6) -0.0003(7)
C14 0.0356(10) 0.0384(8) 0.0297(7) 0.0042(6) 0.0010(6) 0.0020(7)
C15 0.0393(10) 0.0366(8) 0.0330(7) 0.0024(6) -0.0011(6) -0.0005(7)
C16 0.0337(10) 0.0440(9) 0.0335(7) 0.0051(6) -0.0004(6) -0.0010(7)
C17 0.0360(10) 0.0484(10) 0.0322(7) -0.0002(7) 0.0042(6) 0.0017(7)
C18 0.0344(10) 0.0411(8) 0.0325(7) 0.0001(6) -0.0002(6) 0.0004(7)
C19 0.0444(11) 0.0446(9) 0.0372(8) -0.0012(7) 0.0073(7) 0.0008(8)
C20 0.0420(12) 0.0521(11) 0.0448(9) 0.0060(8) 0.0064(8) -0.0057(8)
C21 0.0430(12) 0.0453(10) 0.0442(9) -0.0067(7) 0.0033(8) 0.0001(8)
C22 0.0319(10) 0.0373(8) 0.0310(7) -0.0005(6) 0.0043(6) 0.0009(6)
C23 0.0368(10) 0.0372(8) 0.0386(8) -0.0057(6) 0.0031(7) 0.0023(7)
C24 0.0348(11) 0.0483(10) 0.0435(9) -0.0082(7) 0.0013(7) 0.0001(8)
C25 0.0368(11) 0.0561(11) 0.0437(9) -0.0022(8) -0.0007(7) 0.0094(8)
C26 0.0485(13) 0.0452(10) 0.0566(11) 0.0089(8) -0.0019(9) 0.0084(9)
C27 0.0421(11) 0.0386(9) 0.0485(10) 0.0060(7) 0.0006(8) -0.0022(8)
B1 0.0355(12) 0.0433(10) 0.0384(9) 0.0018(7) 0.0034(7) -0.0026(8)
F1 0.0654(9) 0.0672(8) 0.0364(6) 0.0056(5) 0.0007(5) -0.0055(6)
F2 0.0546(8) 0.0484(6) 0.0552(7) 0.0122(5) 0.0038(5) -0.0014(5)
F3 0.0419(8) 0.0986(12) 0.0770(10) 0.0020(8) 0.0164(7) 0.0057(7)
F4 0.0829(10) 0.0490(7) 0.0575(7) -0.0034(6) -0.0062(7) -0.0165(7)

loop_
_atom_type_symbol
_atom_type_description
_atom_type_scat_dispersion_real
_atom_type_scat_dispersion_imag
_atom_type_scat_source
C C 0.0033 0.0016 'International Tables Vol C Tables 4.2.6.8 and 6.1.1.4'
H H 0.0000 0.0000 'International Tables Vol C Tables 4.2.6.8 and 6.1.1.4'
B B 0.0013 0.0007 'International Tables Vol C Tables 4.2.6.8 and 6.1.1.4'
N N 0.0061 0.0033 'International Tables Vol C Tables 4.2.6.8 and 6.1.1.4'
F F 0.0171 0.0103 'International Tables Vol C Tables 4.2.6.8 and 6.1.1.4'

loop_
_geom_angle_atom_site_label_1
_geom_angle_atom_site_label_2
_geom_angle_atom_site_label_3
_geom_angle
N2 N1 C22 115.14(14)
N1 N2 C1 112.24(14)
C1 N3 C2 108.21(14)
C1 N3 C4 128.35(14)
C2 N3 C4 123.29(14)
C1 N4 C3 108.83(14)
C1 N4 C13 124.00(14)
C3 N4 C13 127.10(14)
N3 C1 N4 108.02(14)
N3 C1 N2 131.52(14)
N4 C1 N2 120.44(15)
C3 C2 N3 107.59(16)
C3 C2 H2 126.2
N3 C2 H2 126.2
C2 C3 N4 107.33(16)
C2 C3 H3 126.3
N4 C3 H3 126.3
C5 C4 C9 123.36(15)
C5 C4 N3 118.87(14)
C9 C4 N3 117.68(14)
C6 C5 C4 117.27(15)
C6 C5 C10 120.64(16)
C4 C5 C10 122.08(16)
C5 C6 C7 121.52(16)
C5 C6 H6 119.2
C7 C6 H6 119.2
C8 C7 C6 119.16(15)
C8 C7 C11 120.34(16)
C6 C7 C11 120.50(16)
C7 C8 C9 121.59(15)
C7 C8 H8 119.2
C9 C8 H8 119.2
C8 C9 C4 117.09(15)
C8 C9 C12 121.06(15)
C4 C9 C12 121.84(15)
C5 C10 H10A 109.5
C5 C10 H10B 109.5
H10A C10 H10B 109.5
C5 C10 H10C 109.5
H10A C10 H10C 109.5
H10B C10 H10C 109.5
C7 C11 H11A 109.5
C7 C11 H11B 109.5
H11A C11 H11B 109.5
C7 C11 H11C 109.5
H11A C11 H11C 109.5
H11B C11 H11C 109.5
C9 C12 H12A 109.5
C9 C12 H12B 109.5
H12A C12 H12B 109.5
C9 C12 H12C 109.5
H12A C12 H12C 109.5
H12B C12 H12C 109.5
C14 C13 C18 123.61(16)
C14 C13 N4 118.54(14)
C18 C13 N4 117.84(15)
C13 C14 C15 117.10(15)
C13 C14 C19 122.37(15)
C15 C14 C19 120.52(15)
C14 C15 C16 121.78(16)
C14 C15 H15 119.1
C16 C15 H15 119.1
C15 C16 C17 118.55(16)
C15 C16 C20 120.86(16)
C17 C16 C20 120.59(16)
C18 C17 C16 122.20(16)
C18 C17 H17 118.9
C16 C17 H17 118.9
C17 C18 C13 116.69(16)
C17 C18 C21 121.54(16)
C13 C18 C21 121.74(16)
C14 C19 H19A 109.5
C14 C19 H19B 109.5
H19A C19 H19B 109.5
C14 C19 H19C 109.5
H19A C19 H19C 109.5
H19B C19 H19C 109.5
C16 C20 H20A 109.5
C16 C20 H20B 109.5
H20A C20 H20B 109.5
C16 C20 H20C 109.5
H20A C20 H20C 109.5
H20B C20 H20C 109.5
C18 C21 H21A 109.5
C18 C21 H21B 109.5
H21A C21 H21B 109.5
C18 C21 H21C 109.5
H21A C21 H21C 109.5
H21B C21 H21C 109.5
C27 C22 C23 120.82(16)
C27 C22 N1 114.19(15)
C23 C22 N1 124.97(15)
C24 C23 C22 118.75(17)
C24 C23 H23 120.6
C22 C23 H23 120.6
C23 C24 C25 120.51(18)
C23 C24 H24 119.7
C25 C24 H24 119.7
C26 C25 C24 120.58(18)
C26 C25 H25 119.7
C24 C25 H25 119.7
C25 C26 C27 119.90(18)
C25 C26 H26 120.0
C27 C26 H26 120.0
C26 C27 C22 119.43(18)
C26 C27 H27 120.3
C22 C27 H27 120.3
F3 B1 F4 111.09(17)
F3 B1 F1 110.95(17)
F4 B1 F1 109.36(16)
F3 B1 F2 109.45(16)
F4 B1 F2 108.33(16)
F1 B1 F2 107.56(16)

loop_
_geom_bond_atom_site_label_1
_geom_bond_atom_site_label_2
_geom_bond_distance
N1 N2 1.288(2)
N1 C22 1.432(2)
N2 C1 1.414(2)
N3 C1 1.368(2)
N3 C2 1.405(2)
N3 C4 1.482(2)
N4 C1 1.371(2)
N4 C3 1.394(2)
N4 C13 1.480(2)
C2 C3 1.376(3)
C2 H2 0.9500
C3 H3 0.9500
C4 C5 1.419(2)
C4 C9 1.422(2)
C5 C6 1.418(2)
C5 C10 1.533(2)
C6 C7 1.418(2)
C6 H6 0.9500
C7 C8 1.416(2)
C7 C11 1.537(2)
C8 C9 1.420(2)
C8 H8 0.9500
C9 C12 1.533(2)
C10 H10A 0.9800
C10 H10B 0.9800
C10 H10C 0.9800
C11 H11A 0.9800
C11 H11B 0.9800
C11 H11C 0.9800
C12 H12A 0.9800
C12 H12B 0.9800
C12 H12C 0.9800
C13 C14 1.415(2)
C13 C18 1.423(2)
C14 C15 1.417(2)
C14 C19 1.534(2)
C15 C16 1.418(2)
C15 H15 0.9500
C16 C17 1.419(3)
C16 C20 1.535(3)
C17 C18 1.413(3)
C17 H17 0.9500
C18 C21 1.529(3)
C19 H19A 0.9800
C19 H19B 0.9800
C19 H19C 0.9800
C20 H20A 0.9800
C20 H20B 0.9800
C20 H20C 0.9800
C21 H21A 0.9800
C21 H21B 0.9800
C21 H21C 0.9800
C22 C27 1.417(2)
C22 C23 1.422(2)
C23 C24 1.405(3)
C23 H23 0.9500
C24 C25 1.412(3)
C24 H24 0.9500
C25 C26 1.402(3)
C25 H25 0.9500
C26 C27 1.410(3)
C26 H26 0.9500
C27 H27 0.9500
B1 F3 1.394(3)
B1 F4 1.403(2)
B1 F1 1.419(2)
B1 F2 1.422(2)

loop_
_geom_torsion_atom_site_label_1
_geom_torsion_atom_site_label_2
_geom_torsion_atom_site_label_3
_geom_torsion_atom_site_label_4
_geom_torsion
C22 N1 N2 C1 -179.94(13)
C2 N3 C1 N4 0.05(18)
C4 N3 C1 N4 175.71(15)
C2 N3 C1 N2 -178.19(16)
C4 N3 C1 N2 -2.5(3)
C3 N4 C1 N3 0.65(18)
C13 N4 C1 N3 177.89(14)
C3 N4 C1 N2 179.12(15)
C13 N4 C1 N2 -3.6(2)
N1 N2 C1 N3 -26.1(2)
N1 N2 C1 N4 155.88(15)
C1 N3 C2 C3 -0.7(2)
C4 N3 C2 C3 -176.66(15)
N3 C2 C3 N4 1.1(2)
C1 N4 C3 C2 -1.1(2)
C13 N4 C3 C2 -178.23(16)
C1 N3 C4 C5 88.1(2)
C2 N3 C4 C5 -96.8(2)
C1 N3 C4 C9 -95.3(2)
C2 N3 C4 C9 79.8(2)
C9 C4 C5 C6 0.9(3)
N3 C4 C5 C6 177.32(15)
C9 C4 C5 C10 -179.58(17)
N3 C4 C5 C10 -3.2(3)
C4 C5 C6 C7 -1.1(3)
C10 C5 C6 C7 179.40(18)
C5 C6 C7 C8 0.7(3)
C5 C6 C7 C11 179.70(17)
C6 C7 C8 C9 0.0(3)
C11 C7 C8 C9 -179.06(16)
C7 C8 C9 C4 -0.2(2)
C7 C8 C9 C12 -179.56(17)
C5 C4 C9 C8 -0.3(3)
N3 C4 C9 C8 -176.75(14)
C5 C4 C9 C12 179.10(17)
N3 C4 C9 C12 2.6(2)
C1 N4 C13 C14 98.71(19)
C3 N4 C13 C14 -84.6(2)
C1 N4 C13 C18 -80.2(2)
C3 N4 C13 C18 96.5(2)
C18 C13 C14 C15 3.0(2)
N4 C13 C14 C15 -175.84(14)
C18 C13 C14 C19 -175.79(16)
N4 C13 C14 C19 5.4(2)
C13 C14 C15 C16 -2.1(2)
C19 C14 C15 C16 176.73(16)
C14 C15 C16 C17 0.0(3)
C14 C15 C16 C20 -179.50(16)
C15 C16 C17 C18 1.4(3)
C20 C16 C17 C18 -179.13(17)
C16 C17 C18 C13 -0.6(3)
C16 C17 C18 C21 -179.10(17)
C14 C13 C18 C17 -1.7(2)
N4 C13 C18 C17 177.12(15)
C14 C13 C18 C21 176.83(16)
N4 C13 C18 C21 -4.3(2)
N2 N1 C22 C27 170.36(15)
N2 N1 C22 C23 -8.1(2)
C27 C22 C23 C24 0.2(2)
N1 C22 C23 C24 178.62(15)
C22 C23 C24 C25 -0.3(3)
C23 C24 C25 C26 -0.2(3)
C24 C25 C26 C27 0.7(3)
C25 C26 C27 C22 -0.7(3)
C23 C22 C27 C26 0.2(3)
N1 C22 C27 C26 -178.32(17)

loop_
_publcif_info_datablock.id
_publcif_info_datablock.publ_exptl
_publcif_info_datablock.publ_geom
_publcif_info_datablock.structure
{c5fe868e-36be-48dc-96ed-08561ef28f03} y y y

loop_
_publcif_info_exptl_table_extra_item
sin_theta_over_lambda_max

loop_
_publcif_info_tables.block_id
_publcif_info_tables.reference_item
{c5fe868e-36be-48dc-96ed-08561ef28f03} '_publcif_info_datablock.publ_exptl'
